data_4501019
loop_
_publ_author_name
'Seth, Saikat Kumar'
'Sarkar, Debayan'
'Jana, Atish Dipankar'
'Kar, Tanusree'

_publ_section_title
;
 On the Possibility of Tuning Molecular Edges To Direct Supramolecular
 Self-Assembly in Coumarin Derivatives through Cooperative Weak Forces:
 Crystallographic and Hirshfeld Surface Analyses
;
_journal_issue 11
_journal_name_full 'Crystal Growth &amp; Design'
_journal_page_first 4837
_journal_paper_doi 10.1021/cg2006343
_journal_volume 11
_journal_year 2011
_chemical_formula_sum 'C11 H10 O3'
_chemical_formula_weight 190.19
_chemical_name_systematic
;
 8-hydroxy-4,7-dimethyl-2H-chromen-2-one
;
_space_group_IT_number 14
_symmetry_cell_setting monoclinic
_symmetry_space_group_name_Hall '-P 2ybc'
_symmetry_space_group_name_H-M 'P 1 21/c 1'
_atom_sites_solution_hydrogens geom
_atom_sites_solution_primary direct
_atom_sites_solution_secondary difmap
_audit_creation_method SHELXL-97
_cell_angle_alpha 90.00
_cell_angle_beta 98.932(6)
_cell_angle_gamma 90.00
_cell_formula_units_Z 4
_cell_length_a 7.0380(11)
_cell_length_b 9.396(3)
_cell_length_c 13.3580(11)
_cell_measurement_reflns_used 500
_cell_measurement_temperature 150(2)
_cell_measurement_theta_max 25.0
_cell_measurement_theta_min 1.5
_cell_volume 872.6(3)
_computing_cell_refinement 'BRUKER SMART APEX II'
_computing_data_collection 'BRUKER SMART APEX II'
_computing_data_reduction 'BRUKER AXS SAINT'
_computing_molecular_graphics 'ORTEP-3 for Windows (Version 1.06) and CAMERON'
_computing_publication_material 'SHELXL97 and PARST 95 (Nardelli, 1995)'
_computing_structure_refinement 'SHELXL-97 (Sheldrick, 1997)'
_computing_structure_solution 'SHELXS-97 (Sheldrick, 1990)'
_diffrn_ambient_temperature 150(2)
_diffrn_measured_fraction_theta_full 0.999
_diffrn_measured_fraction_theta_max 0.999
_diffrn_measurement_device_type 'BRUKER SMART APEX II CCD AREA DETECTOR'
_diffrn_measurement_method 'OMEGA SCAN'
_diffrn_radiation_monochromator graphite
_diffrn_radiation_source 'fine-focus sealed tube'
_diffrn_radiation_type MoK\a
_diffrn_radiation_wavelength 0.71073
_diffrn_reflns_av_R_equivalents 0.0273
_diffrn_reflns_av_sigmaI/netI 0.0185
_diffrn_reflns_limit_h_max 8
_diffrn_reflns_limit_h_min -8
_diffrn_reflns_limit_k_max 11
_diffrn_reflns_limit_k_min -11
_diffrn_reflns_limit_l_max 15
_diffrn_reflns_limit_l_min -15
_diffrn_reflns_number 7715
_diffrn_reflns_theta_full 25.00
_diffrn_reflns_theta_max 25.00
_diffrn_reflns_theta_min 2.66
_exptl_absorpt_coefficient_mu 0.106
_exptl_absorpt_correction_type none
_exptl_crystal_density_diffrn 1.448
_exptl_crystal_density_method 'not measured'
_exptl_crystal_F_000 400
_exptl_crystal_size_max 0.19
_exptl_crystal_size_mid 0.12
_exptl_crystal_size_min 0.07
_refine_diff_density_max 0.188
_refine_diff_density_min -0.224
_refine_diff_density_rms 0.045
_refine_ls_extinction_coef 0.041(4)
_refine_ls_extinction_expression Fc^*^=kFc[1+0.001xFc^2^\l^3^/sin(2\q)]^-1/4^
_refine_ls_extinction_method SHELXL
_refine_ls_goodness_of_fit_ref 1.066
_refine_ls_hydrogen_treatment constr
_refine_ls_matrix_type full
_refine_ls_number_parameters 131
_refine_ls_number_reflns 1536
_refine_ls_number_restraints 0
_refine_ls_restrained_S_all 1.066
_refine_ls_R_factor_all 0.0345
_refine_ls_R_factor_gt 0.0333
_refine_ls_shift/su_max 0.001
_refine_ls_shift/su_mean 0.000
_refine_ls_structure_factor_coef Fsqd
_refine_ls_weighting_details 'calc w=1/[\s^2^(Fo^2^)+(0.0552P)^2^+0.2771P] where P=(Fo^2^+2Fc^2^)/3'
_refine_ls_weighting_scheme calc
_refine_ls_wR_factor_gt 0.0945
_refine_ls_wR_factor_ref 0.0962
_reflns_number_gt 1469
_reflns_number_total 1536
_reflns_threshold_expression >2sigma(I)
_cod_data_source_file cg2006343_si_003.cif
_cod_data_source_block compound-2
_cod_original_sg_symbol_H-M P21/c
_cod_database_code 4501019

loop_
_symmetry_equiv_pos_as_xyz
'x, y, z'
'-x, y+1/2, -z+1/2'
'-x, -y, -z'
'x, -y-1/2, z-1/2'

loop_
_atom_site_label
_atom_site_type_symbol
_atom_site_fract_x
_atom_site_fract_y
_atom_site_fract_z
_atom_site_U_iso_or_equiv
_atom_site_adp_type
_atom_site_occupancy
_atom_site_symmetry_multiplicity
_atom_site_calc_flag
_atom_site_refinement_flags
C6 C 0.25776(15) -0.10931(12) 1.00670(9) 0.0157(3) Uani 1 1 d .
O1 O 0.13433(11) 0.01910(8) 0.85273(6) 0.0166(2) Uani 1 1 d .
C4 C 0.23484(15) 0.14956(12) 1.00190(8) 0.0152(3) Uani 1 1 d .
O3 O 0.19305(12) 0.27424(8) 0.95180(6) 0.0207(2) Uani 1 1 d .
H3 H 0.1257 0.2584 0.8971 0.031 Uiso 1 1 calc R
C9 C 0.09699(16) -0.10542(12) 0.79918(8) 0.0170(3) Uani 1 1 d .
O2 O 0.02073(12) -0.09443(9) 0.71164(6) 0.0226(2) Uani 1 1 d .
C5 C 0.21030(15) 0.01724(12) 0.95441(8) 0.0145(3) Uani 1 1 d .
C8 C 0.15190(16) -0.23699(12) 0.85165(9) 0.0179(3) Uani 1 1 d .
H8 H 0.1345 -0.3219 0.8156 0.022 Uiso 1 1 calc R
C2 C 0.35428(16) 0.02972(13) 1.15770(8) 0.0183(3) Uani 1 1 d .
H2 H 0.4031 0.0335 1.2265 0.022 Uiso 1 1 calc R
C3 C 0.30659(15) 0.15662(12) 1.10514(8) 0.0160(3) Uani 1 1 d .
C1 C 0.33081(16) -0.10073(12) 1.11029(9) 0.0185(3) Uani 1 1 d .
H1 H 0.3636 -0.1835 1.1472 0.022 Uiso 1 1 calc R
C7 C 0.22743(15) -0.24177(12) 0.95072(8) 0.0173(3) Uani 1 1 d .
C10 C 0.32863(16) 0.29864(12) 1.15752(8) 0.0191(3) Uani 1 1 d .
H10A H 0.4394 0.3467 1.1401 0.029 Uiso 1 1 calc R
H10B H 0.3447 0.2848 1.2295 0.029 Uiso 1 1 calc R
H10C H 0.2159 0.3552 1.1364 0.029 Uiso 1 1 calc R
C11 C 0.27846(18) -0.38002(12) 1.00371(9) 0.0226(3) Uani 1 1 d .
H11A H 0.2522 -0.4569 0.9562 0.034 Uiso 1 1 calc R
H11B H 0.2033 -0.3918 1.0573 0.034 Uiso 1 1 calc R
H11C H 0.4127 -0.3801 1.0316 0.034 Uiso 1 1 calc R

loop_
_atom_site_aniso_label
_atom_site_aniso_U_11
_atom_site_aniso_U_22
_atom_site_aniso_U_33
_atom_site_aniso_U_23
_atom_site_aniso_U_13
_atom_site_aniso_U_12
C6 0.0131(5) 0.0159(6) 0.0186(6) 0.0006(4) 0.0041(4) 0.0008(4)
O1 0.0209(4) 0.0144(4) 0.0134(4) -0.0007(3) -0.0006(3) -0.0014(3)
C4 0.0136(5) 0.0139(6) 0.0181(6) 0.0014(4) 0.0019(4) -0.0001(4)
O3 0.0293(5) 0.0130(4) 0.0170(4) 0.0015(3) -0.0056(3) -0.0005(3)
C9 0.0170(6) 0.0178(6) 0.0166(6) -0.0040(4) 0.0042(4) -0.0028(4)
O2 0.0295(5) 0.0215(5) 0.0155(4) -0.0026(3) -0.0009(3) -0.0027(3)
C5 0.0123(5) 0.0183(6) 0.0129(6) 0.0004(4) 0.0018(4) -0.0001(4)
C8 0.0177(6) 0.0152(6) 0.0217(6) -0.0040(4) 0.0052(4) -0.0013(4)
C2 0.0182(6) 0.0220(6) 0.0137(5) 0.0009(4) -0.0002(4) 0.0016(4)
C3 0.0130(5) 0.0178(6) 0.0173(6) -0.0017(4) 0.0023(4) -0.0002(4)
C1 0.0197(6) 0.0172(6) 0.0184(6) 0.0041(4) 0.0018(4) 0.0031(4)
C7 0.0138(5) 0.0165(6) 0.0225(6) -0.0002(4) 0.0062(4) 0.0006(4)
C10 0.0201(6) 0.0187(6) 0.0177(6) -0.0027(4) 0.0001(4) -0.0002(4)
C11 0.0275(6) 0.0148(6) 0.0257(6) 0.0002(5) 0.0045(5) 0.0026(5)

loop_
_atom_type_symbol
_atom_type_description
_atom_type_scat_dispersion_real
_atom_type_scat_dispersion_imag
_atom_type_scat_source
C C 0.0033 0.0016 'International Tables Vol C Tables 4.2.6.8 and 6.1.1.4'
H H 0.0000 0.0000 'International Tables Vol C Tables 4.2.6.8 and 6.1.1.4'
O O 0.0106 0.0060 'International Tables Vol C Tables 4.2.6.8 and 6.1.1.4'

loop_
_geom_angle_atom_site_label_1
_geom_angle_atom_site_label_2
_geom_angle_atom_site_label_3
_geom_angle
C5 C6 C1 117.94(10)
C5 C6 C7 117.98(10)
C1 C6 C7 124.08(10)
C9 O1 C5 120.97(9)
O3 C4 C5 122.87(10)
O3 C4 C3 117.61(10)
C5 C4 C3 119.51(10)
C4 O3 H3 109.5
O2 C9 O1 116.70(10)
O2 C9 C8 125.86(10)
O1 C9 C8 117.44(10)
O1 C5 C6 122.03(10)
O1 C5 C4 115.98(9)
C6 C5 C4 121.99(10)
C7 C8 C9 122.69(10)
C7 C8 H8 118.7
C9 C8 H8 118.7
C1 C2 C3 121.72(10)
C1 C2 H2 119.1
C3 C2 H2 119.1
C4 C3 C2 118.55(10)
C4 C3 C10 119.85(10)
C2 C3 C10 121.60(10)
C2 C1 C6 120.29(10)
C2 C1 H1 119.9
C6 C1 H1 119.9
C8 C7 C6 118.78(10)
C8 C7 C11 121.49(10)
C6 C7 C11 119.72(10)
C3 C10 H10A 109.5
C3 C10 H10B 109.5
H10A C10 H10B 109.5
C3 C10 H10C 109.5
H10A C10 H10C 109.5
H10B C10 H10C 109.5
C7 C11 H11A 109.5
C7 C11 H11B 109.5
H11A C11 H11B 109.5
C7 C11 H11C 109.5
H11A C11 H11C 109.5
H11B C11 H11C 109.5

loop_
_geom_bond_atom_site_label_1
_geom_bond_atom_site_label_2
_geom_bond_distance
C6 C5 1.3932(16)
C6 C1 1.4017(16)
C6 C7 1.4506(16)
O1 C9 1.3752(14)
O1 C5 1.3804(13)
C4 O3 1.3586(14)
C4 C5 1.3943(16)
C4 C3 1.3946(16)
O3 H3 0.8200
C9 O2 1.2129(14)
C9 C8 1.4439(16)
C8 C7 1.3482(16)
C8 H8 0.9300
C2 C1 1.3777(17)
C2 C3 1.3979(16)
C2 H2 0.9300
C3 C10 1.5035(16)
C1 H1 0.9300
C7 C11 1.4961(16)
C10 H10A 0.9600
C10 H10B 0.9600
C10 H10C 0.9600
C11 H11A 0.9600
C11 H11B 0.9600
C11 H11C 0.9600

loop_
_geom_torsion_atom_site_label_1
_geom_torsion_atom_site_label_2
_geom_torsion_atom_site_label_3
_geom_torsion_atom_site_label_4
_geom_torsion
C5 O1 C9 O2 176.14(9)
C5 O1 C9 C8 -3.96(15)
C9 O1 C5 C6 1.90(16)
C9 O1 C5 C4 -177.46(9)
C1 C6 C5 O1 -178.85(9)
C7 C6 C5 O1 0.79(16)
C1 C6 C5 C4 0.47(16)
C7 C6 C5 C4 -179.89(9)
O3 C4 C5 O1 -2.00(16)
C3 C4 C5 O1 178.50(9)
O3 C4 C5 C6 178.64(9)
C3 C4 C5 C6 -0.86(17)
O2 C9 C8 C7 -176.53(10)
O1 C9 C8 C7 3.58(16)
O3 C4 C3 C2 -178.70(9)
C5 C4 C3 C2 0.83(16)
O3 C4 C3 C10 2.07(15)
C5 C4 C3 C10 -178.41(9)
C1 C2 C3 C4 -0.47(17)
C1 C2 C3 C10 178.75(10)
C3 C2 C1 C6 0.10(17)
C5 C6 C1 C2 -0.09(17)
C7 C6 C1 C2 -179.70(10)
C9 C8 C7 C6 -1.00(17)
C9 C8 C7 C11 178.46(10)
C5 C6 C7 C8 -1.18(16)
C1 C6 C7 C8 178.43(10)
C5 C6 C7 C11 179.34(10)
C1 C6 C7 C11 -1.05(16)

loop_
_cod_related_entry_id
_cod_related_entry_database
_cod_related_entry_code
1 ChemSpider 10511883
